data_7046058
loop_
_publ_author_name
'Cundari, Thomas R.'
'Jacobs, Brian P.'
'MacMillan, Samantha N.'
'Wolczanski, Peter T.'

_publ_section_title
;
 Dispersion forces play a role in (Me<sub>2</sub>IPr)Fe([double bond,
 length as m-dash]NAd)R<sub>2</sub> (Ad = adamantyl; R = <sup>neo</sup>Pe,
 1-nor) insertions and Fe-R bond dissociation enthalpies (BDEs).
;
_journal_issue 17
_journal_name_full 'Dalton transactions (Cambridge, England : 2003)'
_journal_page_first 6025
_journal_page_last 6030
_journal_paper_doi 10.1039/c7dt04145d
_journal_volume 47
_journal_year 2018
_chemical_formula_sum 'C20 H40 Fe P2'
_chemical_formula_weight 398.31
_space_group_crystal_system orthorhombic
_space_group_IT_number 62
_space_group_name_Hall '-P 2ac 2n'
_space_group_name_H-M_alt 'P n m a'
_symmetry_space_group_name_Hall '-P 2ac 2n'
_symmetry_space_group_name_H-M 'P n m a'
_atom_sites_solution_hydrogens geom
_audit_creation_method SHELXL-2014/7
_audit_update_record
;
2017-11-02 deposited with the CCDC.
2018-04-16 downloaded from the CCDC.
;
_cell_angle_alpha 90
_cell_angle_beta 90
_cell_angle_gamma 90
_cell_formula_units_Z 4
_cell_length_a 18.2193(12)
_cell_length_b 14.0581(7)
_cell_length_c 9.3097(6)
_cell_measurement_reflns_used 8153
_cell_measurement_temperature 223(2)
_cell_measurement_theta_max 27.16
_cell_measurement_theta_min 2.24
_cell_volume 2384.5(2)
_computing_cell_refinement 'Bruker SAINT'
_computing_data_collection 'Bruker APEX2'
_computing_data_reduction 'Bruker SAINT'
_computing_molecular_graphics 'Bruker SHELXTL'
_computing_publication_material 'Bruker SHELXTL'
_computing_structure_refinement 'SHELXL-2014/7 (Sheldrick, 2014)'
_computing_structure_solution 'SHELXS-97 (Sheldrick 2008)'
_diffrn_ambient_temperature 223(2)
_diffrn_measured_fraction_theta_full 0.997
_diffrn_measured_fraction_theta_max 0.997
_diffrn_measurement_device_type 'Bruker APEX-II CCD'
_diffrn_measurement_method '\f and \w scans'
_diffrn_radiation_type MoK\a
_diffrn_radiation_wavelength 0.71073
_diffrn_reflns_av_R_equivalents 0.0285
_diffrn_reflns_av_unetI/netI 0.0156
_diffrn_reflns_Laue_measured_fraction_full 0.997
_diffrn_reflns_Laue_measured_fraction_max 0.997
_diffrn_reflns_limit_h_max 21
_diffrn_reflns_limit_h_min -21
_diffrn_reflns_limit_k_max 16
_diffrn_reflns_limit_k_min -16
_diffrn_reflns_limit_l_max 10
_diffrn_reflns_limit_l_min -11
_diffrn_reflns_number 20682
_diffrn_reflns_point_group_measured_fraction_full 0.997
_diffrn_reflns_point_group_measured_fraction_max 0.997
_diffrn_reflns_theta_full 25.242
_diffrn_reflns_theta_max 25.347
_diffrn_reflns_theta_min 2.236
_exptl_absorpt_coefficient_mu 0.766
_exptl_absorpt_correction_T_max 0.7460
_exptl_absorpt_correction_T_min 0.6737
_exptl_absorpt_correction_type multi-scan
_exptl_absorpt_process_details 'SADABS 2014/5'
_exptl_crystal_colour yellow
_exptl_crystal_density_diffrn 1.110
_exptl_crystal_description Block
_exptl_crystal_F_000 864
_exptl_crystal_size_max 0.270
_exptl_crystal_size_mid 0.260
_exptl_crystal_size_min 0.250
_refine_diff_density_max 0.627
_refine_diff_density_min -0.328
_refine_diff_density_rms 0.055
_refine_ls_extinction_method none
_refine_ls_goodness_of_fit_ref 1.082
_refine_ls_hydrogen_treatment constr
_refine_ls_matrix_type full
_refine_ls_number_parameters 254
_refine_ls_number_reflns 2271
_refine_ls_number_restraints 701
_refine_ls_restrained_S_all 1.316
_refine_ls_R_factor_all 0.0467
_refine_ls_R_factor_gt 0.0410
_refine_ls_shift/su_max 0.001
_refine_ls_shift/su_mean 0.000
_refine_ls_structure_factor_coef Fsqd
_refine_ls_weighting_details 'w=1/[\s^2^(Fo^2^)+(0.0899P)^2^+0.4521P] where P=(Fo^2^+2Fc^2^)/3'
_refine_ls_weighting_scheme calc
_refine_ls_wR_factor_gt 0.1212
_refine_ls_wR_factor_ref 0.1282
_reflns_Friedel_coverage 0.000
_reflns_number_gt 1952
_reflns_number_total 2271
_reflns_threshold_expression 'I > 2\s(I)'
_cod_data_source_file c7dt04145d2.cif
_cod_data_source_block bj17_a
_cod_depositor_comments 'Adding full bibliography for 7046056--7046058.cif.'
_cod_database_code 7046058
_shelx_shelxl_version_number 2014/7
_shelx_space_group_comment
; 
The symmetry employed for this shelxl refinement is uniquely defined 
by the following loop, which should always be used as a source of 
symmetry information in preference to the above space-group names. 
They are only intended as comments. 
;
_shelx_estimated_absorpt_t_min 0.820
_shelx_estimated_absorpt_t_max 0.832

loop_
_space_group_symop_operation_xyz
'x, y, z'
'-x+1/2, -y, z+1/2'
'-x, y+1/2, -z'
'x+1/2, -y+1/2, -z+1/2'
'-x, -y, -z'
'x-1/2, y, -z-1/2'
'x, -y-1/2, z'
'-x-1/2, y-1/2, z-1/2'

loop_
_atom_site_label
_atom_site_type_symbol
_atom_site_fract_x
_atom_site_fract_y
_atom_site_fract_z
_atom_site_U_iso_or_equiv
_atom_site_adp_type
_atom_site_occupancy
_atom_site_site_symmetry_order
_atom_site_calc_flag
_atom_site_refinement_flags_posn
_atom_site_refinement_flags_adp
_atom_site_refinement_flags_occupancy
_atom_site_disorder_assembly
_atom_site_disorder_group
Fe Fe 0.58515(2) 0.2500 0.68978(4) 0.0405(2) Uani 1 2 d S T P A .
P1 P 0.45273(5) 0.2500 0.69127(10) 0.0597(3) Uani 1 2 d S T P . .
P2 P 0.60628(6) 0.2500 0.43450(9) 0.0566(3) Uani 1 2 d S T P . .
C1A C 0.4152(7) 0.1262(10) 0.651(2) 0.093(4) Uani 0.47(3) 1 d . U P A 1
H1A1 H 0.4333 0.0815 0.7217 0.140 Uiso 0.47(3) 1 calc R U P A 1
H1A2 H 0.4312 0.1064 0.5559 0.140 Uiso 0.47(3) 1 calc R U P A 1
H1A3 H 0.3620 0.1276 0.6536 0.140 Uiso 0.47(3) 1 calc R U P A 1
C3A C 0.5841(9) 0.1329(12) 0.3508(17) 0.081(4) Uani 0.47(3) 1 d . U P A 1
H3A1 H 0.5328 0.1179 0.3675 0.122 Uiso 0.47(3) 1 calc R U P A 1
H3A2 H 0.6147 0.0838 0.3930 0.122 Uiso 0.47(3) 1 calc R U P A 1
H3A3 H 0.5932 0.1360 0.2482 0.122 Uiso 0.47(3) 1 calc R U P A 1
C1B C 0.3998(7) 0.176(2) 0.578(3) 0.139(8) Uani 0.53(3) 1 d . U P A 2
H1B1 H 0.3487 0.1954 0.5828 0.208 Uiso 0.53(3) 1 calc R U P A 2
H1B2 H 0.4044 0.1106 0.6094 0.208 Uiso 0.53(3) 1 calc R U P A 2
H1B3 H 0.4173 0.1819 0.4801 0.208 Uiso 0.53(3) 1 calc R U P A 2
C3B C 0.5601(15) 0.1658(19) 0.3209(18) 0.131(8) Uani 0.53(3) 1 d . U P A 2
H3B1 H 0.5692 0.1816 0.2211 0.196 Uiso 0.53(3) 1 calc R U P A 2
H3B2 H 0.5077 0.1681 0.3397 0.196 Uiso 0.53(3) 1 calc R U P A 2
H3B3 H 0.5784 0.1024 0.3407 0.196 Uiso 0.53(3) 1 calc R U P A 2
C2 C 0.4118(3) 0.264(3) 0.8679(8) 0.095(7) Uani 0.5 1 d . . P A -1
H2A H 0.4381 0.2246 0.9366 0.143 Uiso 0.5 1 calc R U P A -1
H2B H 0.3608 0.2439 0.8645 0.143 Uiso 0.5 1 calc R U P A -1
H2C H 0.4145 0.3298 0.8970 0.143 Uiso 0.5 1 calc R U P A -1
C4 C 0.7012(3) 0.243(2) 0.3799(7) 0.097(3) Uani 0.5 1 d . . P A -1
H4A H 0.7039 0.2356 0.2765 0.145 Uiso 0.5 1 calc R U P A -1
H4B H 0.7245 0.1894 0.4264 0.145 Uiso 0.5 1 calc R U P A -1
H4C H 0.7263 0.3014 0.4075 0.145 Uiso 0.5 1 calc R U P A -1
C5 C 0.62215(12) 0.37693(16) 0.7725(2) 0.0507(5) Uani 1 1 d D U . . .
C6A C 0.5790(5) 0.4682(4) 0.7425(9) 0.0759(19) Uani 0.514(9) 1 d D U P A 1
H6A1 H 0.5900 0.4919 0.6459 0.091 Uiso 0.514(9) 1 calc R U P A 1
H6A2 H 0.5261 0.4561 0.7494 0.091 Uiso 0.514(9) 1 calc R U P A 1
C7A C 0.6024(7) 0.5394(6) 0.8540(15) 0.131(4) Uani 0.514(9) 1 d D U P A 1
H7A1 H 0.5598 0.5667 0.9033 0.158 Uiso 0.514(9) 1 calc R U P A 1
H7A2 H 0.6311 0.5909 0.8106 0.158 Uiso 0.514(9) 1 calc R U P A 1
C8A C 0.6519(7) 0.4779(7) 0.9630(10) 0.122(3) Uani 0.514(9) 1 d D U P A 1
H8A H 0.6614 0.5012 1.0616 0.147 Uiso 0.514(9) 1 calc R U P A 1
C9A C 0.7147(5) 0.4877(6) 0.8387(12) 0.103(3) Uani 0.514(9) 1 d D U P A 1
H9A1 H 0.7101 0.5483 0.7875 0.124 Uiso 0.514(9) 1 calc R U P A 1
H9A2 H 0.7640 0.4833 0.8802 0.124 Uiso 0.514(9) 1 calc R U P A 1
C10A C 0.6998(4) 0.4048(8) 0.7395(13) 0.087(3) Uani 0.514(9) 1 d D U P A 1
H10A H 0.7049 0.4239 0.6387 0.104 Uiso 0.514(9) 1 calc R U P A 1
H10B H 0.7336 0.3521 0.7589 0.104 Uiso 0.514(9) 1 calc R U P A 1
C11A C 0.6184(5) 0.3813(6) 0.9391(6) 0.072(2) Uani 0.514(9) 1 d D U P A 1
H11A H 0.5677 0.3782 0.9741 0.086 Uiso 0.514(9) 1 calc R U P A 1
H11B H 0.6475 0.3308 0.9839 0.086 Uiso 0.514(9) 1 calc R U P A 1
C6B C 0.6116(10) 0.4675(7) 0.6792(13) 0.070(3) Uani 0.333(11) 1 d D U P A 2
H6B1 H 0.6343 0.4593 0.5845 0.084 Uiso 0.333(11) 1 calc R U P A 2
H6B2 H 0.5593 0.4816 0.6662 0.084 Uiso 0.333(11) 1 calc R U P A 2
C7B C 0.6492(11) 0.5464(7) 0.7620(16) 0.106(4) Uani 0.333(11) 1 d D U P A 2
H7B1 H 0.6210 0.6057 0.7564 0.128 Uiso 0.333(11) 1 calc R U P A 2
H7B2 H 0.6988 0.5578 0.7254 0.128 Uiso 0.333(11) 1 calc R U P A 2
C8B C 0.6512(9) 0.5085(8) 0.9156(15) 0.109(4) Uani 0.333(11) 1 d D U P A 2
H8B H 0.6480 0.5544 0.9959 0.131 Uiso 0.333(11) 1 calc R U P A 2
C9B C 0.7260(7) 0.4586(11) 0.886(2) 0.111(5) Uani 0.333(11) 1 d D U P A 2
H9B1 H 0.7612 0.5031 0.8435 0.133 Uiso 0.333(11) 1 calc R U P A 2
H9B2 H 0.7469 0.4331 0.9754 0.133 Uiso 0.333(11) 1 calc R U P A 2
C10B C 0.7074(5) 0.3780(9) 0.7811(17) 0.057(3) Uani 0.333(11) 1 d D U P A 2
H10C H 0.7260 0.3170 0.8167 0.069 Uiso 0.333(11) 1 calc R U P A 2
H10D H 0.7288 0.3905 0.6864 0.069 Uiso 0.333(11) 1 calc R U P A 2
C11B C 0.5999(7) 0.4181(10) 0.9182(12) 0.083(4) Uani 0.333(11) 1 d D U P A 2
H11C H 0.6118 0.3751 0.9977 0.099 Uiso 0.333(11) 1 calc R U P A 2
H11D H 0.5478 0.4351 0.9217 0.099 Uiso 0.333(11) 1 calc R U P A 2
C6C C 0.6142(19) 0.4760(13) 0.689(2) 0.067(5) Uani 0.152(8) 1 d D U P A 3
H6C1 H 0.6469 0.4807 0.6061 0.080 Uiso 0.152(8) 1 calc R U P A 3
H6C2 H 0.5635 0.4895 0.6608 0.080 Uiso 0.152(8) 1 calc R U P A 3
C7C C 0.6403(17) 0.5391(17) 0.819(2) 0.076(5) Uani 0.152(8) 1 d D U P A 3
H7C1 H 0.6169 0.6017 0.8137 0.092 Uiso 0.152(8) 1 calc R U P A 3
H7C2 H 0.6936 0.5482 0.8138 0.092 Uiso 0.152(8) 1 calc R U P A 3
C8C C 0.6191(12) 0.4881(15) 0.972(2) 0.077(5) Uani 0.152(8) 1 d D U P A 3
H8C H 0.5981 0.5260 1.0514 0.092 Uiso 0.152(8) 1 calc R U P A 3
C9C C 0.6969(13) 0.4369(17) 0.990(3) 0.099(5) Uani 0.152(8) 1 d D U P A 3
H9C1 H 0.6963 0.3889 1.0665 0.119 Uiso 0.152(8) 1 calc R U P A 3
H9C2 H 0.7366 0.4825 1.0077 0.119 Uiso 0.152(8) 1 calc R U P A 3
C10C C 0.7023(9) 0.390(3) 0.833(2) 0.091(5) Uani 0.152(8) 1 d D U P A 3
H10E H 0.7309 0.4309 0.7695 0.109 Uiso 0.152(8) 1 calc R U P A 3
H10F H 0.7269 0.3280 0.8395 0.109 Uiso 0.152(8) 1 calc R U P A 3
C11C C 0.5768(11) 0.4009(16) 0.9109(19) 0.086(5) Uani 0.152(8) 1 d D U P A 3
H11E H 0.5260 0.4174 0.8872 0.103 Uiso 0.152(8) 1 calc R U P A 3
H11F H 0.5770 0.3477 0.9788 0.103 Uiso 0.152(8) 1 calc R U P A 3

loop_
_atom_site_aniso_label
_atom_site_aniso_U_11
_atom_site_aniso_U_22
_atom_site_aniso_U_33
_atom_site_aniso_U_23
_atom_site_aniso_U_13
_atom_site_aniso_U_12
Fe 0.0422(3) 0.0380(3) 0.0412(3) 0.000 -0.00022(15) 0.000
P1 0.0417(5) 0.0662(6) 0.0711(6) 0.000 0.0061(4) 0.000
P2 0.0732(6) 0.0541(5) 0.0425(5) 0.000 0.0090(4) 0.000
C1A 0.051(5) 0.093(7) 0.137(10) -0.038(6) 0.012(5) -0.023(4)
C3A 0.097(7) 0.097(8) 0.050(6) -0.030(5) 0.006(4) -0.019(5)
C1B 0.072(5) 0.185(19) 0.158(13) -0.083(13) 0.000(7) -0.035(8)
C3B 0.184(17) 0.146(16) 0.063(6) -0.037(8) 0.002(8) -0.076(13)
C2 0.088(4) 0.096(19) 0.101(4) -0.013(7) 0.040(3) 0.012(6)
C4 0.112(5) 0.087(8) 0.091(3) 0.005(8) 0.049(3) 0.037(10)
C5 0.0509(12) 0.0473(11) 0.0540(12) -0.0047(10) -0.0036(10) 0.0006(10)
C6A 0.102(5) 0.049(3) 0.076(4) -0.009(3) -0.006(3) 0.012(3)
C7A 0.142(7) 0.076(4) 0.176(9) -0.043(5) -0.039(7) 0.009(5)
C8A 0.151(8) 0.089(6) 0.127(6) -0.041(5) -0.023(5) -0.012(6)
C9A 0.096(5) 0.058(4) 0.156(7) -0.042(4) -0.022(4) -0.018(4)
C10A 0.069(4) 0.068(6) 0.124(7) -0.032(5) 0.015(4) -0.023(4)
C11A 0.092(5) 0.075(4) 0.048(3) -0.024(3) -0.007(3) -0.009(4)
C6B 0.080(8) 0.040(5) 0.090(6) -0.004(4) -0.008(6) 0.000(5)
C7B 0.165(10) 0.043(4) 0.111(9) -0.016(5) -0.027(8) -0.033(5)
C8B 0.127(8) 0.062(7) 0.138(8) -0.035(6) -0.048(8) 0.006(6)
C9B 0.087(6) 0.096(9) 0.150(12) -0.046(8) -0.026(7) -0.012(6)
C10B 0.048(4) 0.036(5) 0.087(8) -0.026(5) -0.006(4) -0.005(3)
C11B 0.076(6) 0.089(8) 0.083(6) -0.019(5) 0.007(6) -0.010(6)
C6C 0.081(13) 0.047(9) 0.072(8) -0.003(8) -0.023(10) -0.012(10)
C7C 0.115(12) 0.046(7) 0.068(10) -0.018(7) -0.022(9) -0.030(8)
C8C 0.085(10) 0.069(10) 0.076(8) -0.025(7) 0.004(9) -0.037(8)
C9C 0.116(11) 0.086(11) 0.095(10) -0.015(9) -0.040(9) -0.005(9)
C10C 0.079(8) 0.090(12) 0.103(11) -0.028(10) -0.038(8) 0.009(9)
C11C 0.113(10) 0.073(11) 0.072(9) -0.039(8) 0.019(8) -0.057(10)

loop_
_atom_type_symbol
_atom_type_description
_atom_type_scat_dispersion_real
_atom_type_scat_dispersion_imag
_atom_type_scat_source
C C 0.0033 0.0016 'International Tables Vol C Tables 4.2.6.8 and 6.1.1.4'
H H 0.0000 0.0000 'International Tables Vol C Tables 4.2.6.8 and 6.1.1.4'
P P 0.1023 0.0942 'International Tables Vol C Tables 4.2.6.8 and 6.1.1.4'
Fe Fe 0.3463 0.8444 'International Tables Vol C Tables 4.2.6.8 and 6.1.1.4'

loop_
_geom_angle_atom_site_label_1
_geom_angle_atom_site_label_2
_geom_angle_atom_site_label_3
_geom_angle
_geom_angle_site_symmetry_1
_geom_angle_site_symmetry_3
C5 Fe C5 120.32(12) . 7_565
C5 Fe P2 108.50(7) . .
C5 Fe P2 108.50(7) 7_565 .
C5 Fe P1 109.00(6) . .
C5 Fe P1 109.00(6) 7_565 .
P2 Fe P1 99.53(4) . .
C1B P1 C1B 72(2) 7_565 .
C2 P1 C1A 86.3(12) . 7_565
C2 P1 C1A 97.4(12) . .
C1A P1 C1A 131.6(13) 7_565 .
C1B P1 Fe 122.9(5) 7_565 .
C1B P1 Fe 122.9(5) . .
C2 P1 Fe 114.6(2) . .
C1A P1 Fe 110.9(4) 7_565 .
C1A P1 Fe 110.9(4) . .
C3B P2 C3B 82(2) 7_565 .
C4 P2 C3A 97.8(9) . 7_565
C4 P2 C3A 92.5(10) . .
C3A P2 C3A 123.9(10) 7_565 .
C3B P2 Fe 120.4(6) 7_565 .
C3B P2 Fe 120.4(6) . .
C4 P2 Fe 115.5(2) . .
C3A P2 Fe 112.2(5) 7_565 .
C3A P2 Fe 112.2(5) . .
P1 C1A H1A1 109.5 . .
P1 C1A H1A2 109.5 . .
H1A1 C1A H1A2 109.5 . .
P1 C1A H1A3 109.5 . .
H1A1 C1A H1A3 109.5 . .
H1A2 C1A H1A3 109.5 . .
P2 C3A H3A1 109.5 . .
P2 C3A H3A2 109.5 . .
H3A1 C3A H3A2 109.5 . .
P2 C3A H3A3 109.5 . .
H3A1 C3A H3A3 109.5 . .
H3A2 C3A H3A3 109.5 . .
P1 C1B H1B1 109.5 . .
P1 C1B H1B2 109.5 . .
H1B1 C1B H1B2 109.5 . .
P1 C1B H1B3 109.5 . .
H1B1 C1B H1B3 109.5 . .
H1B2 C1B H1B3 109.5 . .
P2 C3B H3B1 109.5 . .
P2 C3B H3B2 109.5 . .
H3B1 C3B H3B2 109.5 . .
P2 C3B H3B3 109.5 . .
H3B1 C3B H3B3 109.5 . .
H3B2 C3B H3B3 109.5 . .
P1 C2 H2A 109.5 . .
P1 C2 H2B 109.5 . .
H2A C2 H2B 109.5 . .
P1 C2 H2C 109.5 . .
H2A C2 H2C 109.5 . .
H2B C2 H2C 109.5 . .
P2 C4 H4A 109.5 . .
P2 C4 H4B 109.5 . .
H4A C4 H4B 109.5 . .
P2 C4 H4C 109.5 . .
H4A C4 H4C 109.5 . .
H4B C4 H4C 109.5 . .
C10A C5 C6A 103.2(5) . .
C10A C5 C11A 103.6(5) . .
C6A C5 C11A 97.3(4) . .
C11B C5 C6B 98.8(6) . .
C11B C5 C10B 102.4(6) . .
C6B C5 C10B 98.3(7) . .
C11C C5 C10C 99.6(9) . .
C11C C5 C6C 99.3(11) . .
C10C C5 C6C 99.1(11) . .
C10A C5 Fe 117.3(4) . .
C11B C5 Fe 125.0(5) . .
C6A C5 Fe 119.4(3) . .
C11A C5 Fe 113.2(3) . .
C6B C5 Fe 117.5(4) . .
C10B C5 Fe 110.8(4) . .
C11C C5 Fe 108.8(7) . .
C10C C5 Fe 122.5(12) . .
C6C C5 Fe 123.0(8) . .
C7A C6A C5 106.6(5) . .
C7A C6A H6A1 110.4 . .
C5 C6A H6A1 110.4 . .
C7A C6A H6A2 110.4 . .
C5 C6A H6A2 110.4 . .
H6A1 C6A H6A2 108.6 . .
C6A C7A C8A 103.7(5) . .
C6A C7A H7A1 111.0 . .
C8A C7A H7A1 111.0 . .
C6A C7A H7A2 111.0 . .
C8A C7A H7A2 111.0 . .
H7A1 C7A H7A2 109.0 . .
C11A C8A C7A 99.4(6) . .
C11A C8A C9A 104.8(5) . .
C7A C8A C9A 84.3(7) . .
C11A C8A H8A 120.4 . .
C7A C8A H8A 120.4 . .
C9A C8A H8A 120.4 . .
C10A C9A C8A 104.0(5) . .
C10A C9A H9A1 111.0 . .
C8A C9A H9A1 111.0 . .
C10A C9A H9A2 111.0 . .
C8A C9A H9A2 111.0 . .
H9A1 C9A H9A2 109.0 . .
C5 C10A C9A 104.2(5) . .
C5 C10A H10A 110.9 . .
C9A C10A H10A 110.9 . .
C5 C10A H10B 110.9 . .
C9A C10A H10B 110.9 . .
H10A C10A H10B 108.9 . .
C8A C11A C5 99.6(5) . .
C8A C11A H11A 111.9 . .
C5 C11A H11A 111.9 . .
C8A C11A H11B 111.9 . .
C5 C11A H11B 111.9 . .
H11A C11A H11B 109.6 . .
C7B C6B C5 105.1(7) . .
C7B C6B H6B1 110.7 . .
C5 C6B H6B1 110.7 . .
C7B C6B H6B2 110.7 . .
C5 C6B H6B2 110.7 . .
H6B1 C6B H6B2 108.8 . .
C6B C7B C8B 103.4(6) . .
C6B C7B H7B1 111.1 . .
C8B C7B H7B1 111.1 . .
C6B C7B H7B2 111.1 . .
C8B C7B H7B2 111.1 . .
H7B1 C7B H7B2 109.0 . .
C7B C8B C9B 90.9(9) . .
C7B C8B C11B 106.3(7) . .
C9B C8B C11B 99.1(7) . .
C7B C8B H8B 118.6 . .
C9B C8B H8B 118.6 . .
C11B C8B H8B 118.6 . .
C10B C9B C8B 104.5(6) . .
C10B C9B H9B1 110.9 . .
C8B C9B H9B1 110.9 . .
C10B C9B H9B2 110.9 . .
C8B C9B H9B2 110.9 . .
H9B1 C9B H9B2 108.9 . .
C9B C10B C5 105.1(6) . .
C9B C10B H10C 110.7 . .
C5 C10B H10C 110.7 . .
C9B C10B H10D 110.7 . .
C5 C10B H10D 110.7 . .
H10C C10B H10D 108.8 . .
C5 C11B C8B 97.7(6) . .
C5 C11B H11C 112.2 . .
C8B C11B H11C 112.2 . .
C5 C11B H11D 112.2 . .
C8B C11B H11D 112.2 . .
H11C C11B H11D 109.8 . .
C7C C6C C5 95.3(11) . .
C7C C6C H6C1 112.7 . .
C5 C6C H6C1 112.7 . .
C7C C6C H6C2 112.7 . .
C5 C6C H6C2 112.7 . .
H6C1 C6C H6C2 110.2 . .
C6C C7C C8C 110.4(10) . .
C6C C7C H7C1 109.6 . .
C8C C7C H7C1 109.6 . .
C6C C7C H7C2 109.6 . .
C8C C7C H7C2 109.6 . .
H7C1 C7C H7C2 108.1 . .
C11C C8C C9C 97.1(10) . .
C11C C8C C7C 98.3(11) . .
C9C C8C C7C 94.6(10) . .
C11C C8C H8C 120.4 . .
C9C C8C H8C 120.4 . .
C7C C8C H8C 120.4 . .
C8C C9C C10C 98.2(9) . .
C8C C9C H9C1 112.1 . .
C10C C9C H9C1 112.1 . .
C8C C9C H9C2 112.1 . .
C10C C9C H9C2 112.1 . .
H9C1 C9C H9C2 109.8 . .
C5 C10C C9C 108.5(9) . .
C5 C10C H10E 110.0 . .
C9C C10C H10E 110.0 . .
C5 C10C H10F 110.0 . .
C9C C10C H10F 110.0 . .
H10E C10C H10F 108.4 . .
C8C C11C C5 102.0(9) . .
C8C C11C H11E 111.4 . .
C5 C11C H11E 111.4 . .
C8C C11C H11F 111.4 . .
C5 C11C H11F 111.4 . .
H11E C11C H11F 109.2 . .

loop_
_geom_bond_atom_site_label_1
_geom_bond_atom_site_label_2
_geom_bond_distance
_geom_bond_site_symmetry_2
Fe C5 2.057(2) .
Fe C5 2.057(2) 7_565
Fe P2 2.4076(9) .
Fe P1 2.4127(10) .
P1 C1B 1.765(10) 7_565
P1 C1B 1.765(10) .
P1 C2 1.816(8) .
P1 C1A 1.908(10) 7_565
P1 C1A 1.908(10) .
P2 C3B 1.796(16) 7_565
P2 C3B 1.796(16) .
P2 C4 1.806(5) .
P2 C3A 1.866(17) 7_565
P2 C3A 1.866(17) .
C1A H1A1 0.9700 .
C1A H1A2 0.9700 .
C1A H1A3 0.9700 .
C3A H3A1 0.9700 .
C3A H3A2 0.9700 .
C3A H3A3 0.9700 .
C1B H1B1 0.9700 .
C1B H1B2 0.9700 .
C1B H1B3 0.9700 .
C3B H3B1 0.9700 .
C3B H3B2 0.9700 .
C3B H3B3 0.9700 .
C2 H2A 0.9700 .
C2 H2B 0.9700 .
C2 H2C 0.9700 .
C4 H4A 0.9700 .
C4 H4B 0.9700 .
C4 H4C 0.9700 .
C5 C10A 1.500(8) .
C5 C11B 1.529(10) .
C5 C6A 1.530(6) .
C5 C11A 1.553(6) .
C5 C6B 1.554(9) .
C5 C10B 1.555(9) .
C5 C11C 1.567(15) .
C5 C10C 1.577(15) .
C5 C6C 1.600(16) .
C6A C7A 1.504(9) .
C6A H6A1 0.9800 .
C6A H6A2 0.9800 .
C7A C8A 1.609(11) .
C7A H7A1 0.9800 .
C7A H7A2 0.9800 .
C8A C11A 1.505(10) .
C8A C9A 1.633(11) .
C8A H8A 0.9900 .
C9A C10A 1.512(9) .
C9A H9A1 0.9800 .
C9A H9A2 0.9800 .
C10A H10A 0.9800 .
C10A H10B 0.9800 .
C11A H11A 0.9800 .
C11A H11B 0.9800 .
C6B C7B 1.514(11) .
C6B H6B1 0.9800 .
C6B H6B2 0.9800 .
C7B C8B 1.527(12) .
C7B H7B1 0.9800 .
C7B H7B2 0.9800 .
C8B C9B 1.557(12) .
C8B C11B 1.578(11) .
C8B H8B 0.9900 .
C9B C10B 1.535(11) .
C9B H9B1 0.9800 .
C9B H9B2 0.9800 .
C10B H10C 0.9800 .
C10B H10D 0.9800 .
C11B H11C 0.9800 .
C11B H11D 0.9800 .
C6C C7C 1.572(17) .
C6C H6C1 0.9800 .
C6C H6C2 0.9800 .
C7C C8C 1.638(17) .
C7C H7C1 0.9800 .
C7C H7C2 0.9800 .
C8C C11C 1.555(16) .
C8C C9C 1.599(17) .
C8C H8C 0.9900 .
C9C C10C 1.605(16) .
C9C H9C1 0.9800 .
C9C H9C2 0.9800 .
C10C H10E 0.9800 .
C10C H10F 0.9800 .
C11C H11E 0.9800 .
C11C H11F 0.9800 .
